data_4033089
loop_
_publ_author_name
'Wang, Huanan'
'Wang, Baiquan'
'Li, Bin'

_publ_section_title
;
 Synthesis of 3-Arylbenzofuran-2-ylphosphines via Rhodium-Catalyzed
 Redox-Neutral C-H Activation and Their Applications in
 Palladium-Catalyzed Cross-Coupling of Aryl Chlorides.
;
_journal_issue 18
_journal_name_full 'The Journal of organic chemistry'
_journal_page_first 9560
_journal_page_last 9569
_journal_paper_doi 10.1021/acs.joc.7b01566
_journal_volume 82
_journal_year 2017
_chemical_formula_sum 'C26 H31 O P'
_chemical_formula_weight 390.48
_chemical_name_systematic
; 
 ? 
;
_space_group_IT_number 14
_symmetry_cell_setting monoclinic
_symmetry_space_group_name_Hall '-P 2yn'
_symmetry_space_group_name_H-M 'P 1 21/n 1'
_atom_sites_solution_hydrogens geom
_atom_sites_solution_primary direct
_atom_sites_solution_secondary difmap
_audit_creation_method SHELXL-97
_cell_angle_alpha 90.00
_cell_angle_beta 99.021(5)
_cell_angle_gamma 90.00
_cell_formula_units_Z 4
_cell_length_a 12.193(2)
_cell_length_b 12.336(2)
_cell_length_c 14.229(2)
_cell_measurement_reflns_used 6883
_cell_measurement_temperature 113(2)
_cell_measurement_theta_max 27.5
_cell_measurement_theta_min 3.3
_cell_volume 2113.8(6)
_computing_cell_refinement 'CrystalClear-SM Expert 2.1 b42'
_computing_data_collection 'CrystalClear-SM Expert 2.1 b42 (Rigaku, 2015)'
_computing_data_reduction 'CrystalClear-SM Expert 2.1 b42'
_computing_molecular_graphics 'CrystalStructure 4.1'
_computing_publication_material 'CrystalStructure 4.1 (Rigaku, 2014)'
_computing_structure_refinement 'SHELXL-97 (Sheldrick, 1997)'
_computing_structure_solution 'SHELXS-97 (Sheldrick, 1990)'
_diffrn_ambient_temperature 113(2)
_diffrn_detector_area_resol_mean 5.814
_diffrn_measured_fraction_theta_full 0.995
_diffrn_measured_fraction_theta_max 0.995
_diffrn_measurement_device_type 'Rigaku XtaLAB P200'
_diffrn_measurement_method '\w and \f scans'
_diffrn_radiation_monochromator multilayer
_diffrn_radiation_source 'rotating anode'
_diffrn_radiation_type MoK\a
_diffrn_radiation_wavelength 0.71073
_diffrn_reflns_av_R_equivalents 0.0257
_diffrn_reflns_av_sigmaI/netI 0.0189
_diffrn_reflns_limit_h_max 11
_diffrn_reflns_limit_h_min -15
_diffrn_reflns_limit_k_max 16
_diffrn_reflns_limit_k_min -16
_diffrn_reflns_limit_l_max 18
_diffrn_reflns_limit_l_min -18
_diffrn_reflns_number 21192
_diffrn_reflns_theta_full 27.51
_diffrn_reflns_theta_max 27.51
_diffrn_reflns_theta_min 3.30
_diffrn_standards_decay_% 0
_diffrn_standards_interval_count 0
_diffrn_standards_interval_time 0
_diffrn_standards_number 0
_exptl_absorpt_coefficient_mu 0.144
_exptl_absorpt_correction_T_max 0.9829
_exptl_absorpt_correction_T_min 0.9718
_exptl_absorpt_correction_type multi-scan
_exptl_absorpt_process_details 'REQAB (Rigaku, 1998)'
_exptl_crystal_colour Colorless
_exptl_crystal_density_diffrn 1.227
_exptl_crystal_density_method 'not measured'
_exptl_crystal_description Prism
_exptl_crystal_F_000 840
_exptl_crystal_size_max 0.20
_exptl_crystal_size_mid 0.18
_exptl_crystal_size_min 0.12
_refine_diff_density_max 0.354
_refine_diff_density_min -0.246
_refine_diff_density_rms 0.041
_refine_ls_extinction_method none
_refine_ls_goodness_of_fit_ref 1.059
_refine_ls_hydrogen_treatment constr
_refine_ls_matrix_type full
_refine_ls_number_parameters 253
_refine_ls_number_reflns 4841
_refine_ls_number_restraints 0
_refine_ls_restrained_S_all 1.059
_refine_ls_R_factor_all 0.0345
_refine_ls_R_factor_gt 0.0305
_refine_ls_shift/su_max 0.002
_refine_ls_shift/su_mean 0.000
_refine_ls_structure_factor_coef Fsqd
_refine_ls_weighting_details 'calc w=1/[\s^2^(Fo^2^)+(0.0452P)^2^+0.6189P] where P=(Fo^2^+2Fc^2^)/3'
_refine_ls_weighting_scheme calc
_refine_ls_wR_factor_gt 0.0829
_refine_ls_wR_factor_ref 0.0854
_reflns_number_gt 4331
_reflns_number_total 4841
_reflns_threshold_expression >2sigma(I)
_cod_data_source_file jo7b01566_si_002.cif
_cod_data_source_block shelx_4ai
_cod_depositor_comments
;
The following automatic conversions were performed:

'_symmetry_cell_setting' value 'Monoclinic' changed to 'monoclinic'
according to
/home/data/users/saulius/crontab/automatic-downloads/current/ACS/lib/dictionaries/cif_core.dic
dictionary named 'cif_core.dic' version 2.4.2 from 2011-04-26.

'_exptl_absorpt_correction_type' value 'MULTI-SCAN' changed to
'multi-scan' according to
/home/data/users/saulius/crontab/automatic-downloads/current/ACS/lib/dictionaries/cif_core.dic
dictionary named 'cif_core.dic' version 2.4.2 from 2011-04-26.

'_refine_ls_hydrogen_treatment' value 'CONSTR' changed to 'constr'
according to
/home/data/users/saulius/crontab/automatic-downloads/current/ACS/lib/dictionaries/cif_core.dic
dictionary named 'cif_core.dic' version 2.4.2 from 2011-04-26.

Automatic conversion script
Id: cif_fix_values 4973 2017-02-22 13:04:09Z antanas 
;
_cod_original_sg_symbol_H-M P2(1)/n
_cod_database_code 4033089

loop_
_symmetry_equiv_pos_as_xyz
'x, y, z'
'-x+1/2, y+1/2, -z+1/2'
'-x, -y, -z'
'x-1/2, -y-1/2, z-1/2'

loop_
_atom_site_label
_atom_site_type_symbol
_atom_site_fract_x
_atom_site_fract_y
_atom_site_fract_z
_atom_site_U_iso_or_equiv
_atom_site_adp_type
_atom_site_occupancy
_atom_site_symmetry_multiplicity
_atom_site_calc_flag
_atom_site_refinement_flags
P1 P 0.48412(2) 0.90123(2) 0.100607(18) 0.01282(8) Uani 1 1 d .
O1 O 0.45065(6) 0.71033(6) 0.19792(5) 0.01602(16) Uani 1 1 d .
C1 C 0.51168(8) 0.76031(8) 0.13433(7) 0.0143(2) Uani 1 1 d .
C2 C 0.58354(8) 0.68859(8) 0.10389(7) 0.0139(2) Uani 1 1 d .
C3 C 0.66314(8) 0.70848(8) 0.03742(7) 0.0146(2) Uani 1 1 d .
C4 C 0.73885(9) 0.79422(9) 0.05138(8) 0.0185(2) Uani 1 1 d .
H4 H 0.7390 0.8416 0.1041 0.022 Uiso 1 1 calc R
C5 C 0.81382(9) 0.81058(9) -0.01137(9) 0.0221(2) Uani 1 1 d .
H5 H 0.8649 0.8691 -0.0014 0.026 Uiso 1 1 calc R
C6 C 0.81463(10) 0.74193(10) -0.08863(9) 0.0240(2) Uani 1 1 d .
H6 H 0.8660 0.7534 -0.1314 0.029 Uiso 1 1 calc R
C7 C 0.73998(10) 0.65667(10) -0.10292(8) 0.0235(2) Uani 1 1 d .
H7 H 0.7401 0.6096 -0.1558 0.028 Uiso 1 1 calc R
C8 C 0.66493(9) 0.63955(9) -0.04039(8) 0.0191(2) Uani 1 1 d .
H8 H 0.6144 0.5805 -0.0505 0.023 Uiso 1 1 calc R
C9 C 0.56801(9) 0.58601(8) 0.15004(7) 0.0149(2) Uani 1 1 d .
C10 C 0.61781(9) 0.48353(9) 0.15212(8) 0.0184(2) Uani 1 1 d .
H10 H 0.6733 0.4681 0.1141 0.022 Uiso 1 1 calc R
C11 C 0.58385(10) 0.40544(9) 0.21124(8) 0.0226(2) Uani 1 1 d .
H11 H 0.6169 0.3355 0.2138 0.027 Uiso 1 1 calc R
C12 C 0.50194(10) 0.42717(9) 0.26732(8) 0.0233(2) Uani 1 1 d .
H12 H 0.4804 0.3716 0.3069 0.028 Uiso 1 1 calc R
C13 C 0.45134(10) 0.52803(9) 0.26644(8) 0.0204(2) Uani 1 1 d .
H13 H 0.3957 0.5434 0.3044 0.024 Uiso 1 1 calc R
C14 C 0.48678(9) 0.60508(8) 0.20681(7) 0.0157(2) Uani 1 1 d .
C15 C 0.46039(8) 0.95676(8) 0.21707(7) 0.0141(2) Uani 1 1 d .
H15 H 0.4108 0.9060 0.2456 0.017 Uiso 1 1 calc R
C16 C 0.57200(9) 0.96472(9) 0.28409(7) 0.0185(2) Uani 1 1 d .
H16A H 0.6060 0.8918 0.2930 0.022 Uiso 1 1 calc R
H16B H 0.6232 1.0120 0.2551 0.022 Uiso 1 1 calc R
C17 C 0.55572(10) 1.01088(10) 0.38066(8) 0.0234(2) Uani 1 1 d .
H17A H 0.5094 0.9606 0.4119 0.028 Uiso 1 1 calc R
H17B H 0.6287 1.0176 0.4219 0.028 Uiso 1 1 calc R
C18 C 0.49978(10) 1.12179(9) 0.36919(8) 0.0246(2) Uani 1 1 d .
H18A H 0.4862 1.1480 0.4321 0.029 Uiso 1 1 calc R
H18B H 0.5499 1.1740 0.3445 0.029 Uiso 1 1 calc R
C19 C 0.38990(10) 1.11687(9) 0.30129(8) 0.0209(2) Uani 1 1 d .
H19A H 0.3588 1.1909 0.2916 0.025 Uiso 1 1 calc R
H19B H 0.3364 1.0722 0.3301 0.025 Uiso 1 1 calc R
C20 C 0.40444(9) 1.06852(8) 0.20490(7) 0.0169(2) Uani 1 1 d .
H20A H 0.4503 1.1180 0.1723 0.020 Uiso 1 1 calc R
H20B H 0.3309 1.0615 0.1645 0.020 Uiso 1 1 calc R
C21 C 0.34126(8) 0.89300(8) 0.03122(7) 0.0142(2) Uani 1 1 d .
H21 H 0.3203 0.9687 0.0106 0.017 Uiso 1 1 calc R
C22 C 0.34515(9) 0.82802(9) -0.06025(7) 0.0186(2) Uani 1 1 d .
H22A H 0.4027 0.8590 -0.0943 0.022 Uiso 1 1 calc R
H22B H 0.3660 0.7521 -0.0435 0.022 Uiso 1 1 calc R
C23 C 0.23264(10) 0.82987(10) -0.12579(8) 0.0224(2) Uani 1 1 d .
H23A H 0.2152 0.9050 -0.1478 0.027 Uiso 1 1 calc R
H23B H 0.2366 0.7843 -0.1824 0.027 Uiso 1 1 calc R
C24 C 0.14092(9) 0.78782(9) -0.07389(8) 0.0215(2) Uani 1 1 d .
H24A H 0.1550 0.7107 -0.0567 0.026 Uiso 1 1 calc R
H24B H 0.0686 0.7925 -0.1164 0.026 Uiso 1 1 calc R
C25 C 0.13616(9) 0.85385(9) 0.01601(8) 0.0199(2) Uani 1 1 d .
H25A H 0.0778 0.8240 0.0497 0.024 Uiso 1 1 calc R
H25B H 0.1165 0.9298 -0.0016 0.024 Uiso 1 1 calc R
C26 C 0.24812(9) 0.85121(9) 0.08224(7) 0.0179(2) Uani 1 1 d .
H26A H 0.2439 0.8967 0.1389 0.021 Uiso 1 1 calc R
H26B H 0.2649 0.7760 0.1041 0.021 Uiso 1 1 calc R

loop_
_atom_site_aniso_label
_atom_site_aniso_U_11
_atom_site_aniso_U_22
_atom_site_aniso_U_33
_atom_site_aniso_U_23
_atom_site_aniso_U_13
_atom_site_aniso_U_12
P1 0.01342(14) 0.01190(13) 0.01352(13) 0.00036(9) 0.00331(9) 0.00034(9)
O1 0.0193(4) 0.0132(3) 0.0171(4) 0.0019(3) 0.0077(3) 0.0014(3)
C1 0.0151(5) 0.0149(5) 0.0132(4) 0.0006(4) 0.0030(4) -0.0008(4)
C2 0.0140(5) 0.0136(5) 0.0137(4) -0.0005(4) 0.0009(4) -0.0001(4)
C3 0.0129(5) 0.0152(5) 0.0158(5) 0.0023(4) 0.0027(4) 0.0032(4)
C4 0.0163(5) 0.0170(5) 0.0217(5) 0.0007(4) 0.0017(4) 0.0017(4)
C5 0.0146(5) 0.0196(5) 0.0325(6) 0.0064(4) 0.0052(4) 0.0003(4)
C6 0.0192(6) 0.0278(6) 0.0275(6) 0.0087(5) 0.0115(5) 0.0059(4)
C7 0.0250(6) 0.0262(6) 0.0210(5) -0.0013(4) 0.0089(4) 0.0042(5)
C8 0.0189(5) 0.0191(5) 0.0202(5) -0.0012(4) 0.0054(4) 0.0000(4)
C9 0.0156(5) 0.0147(5) 0.0141(4) -0.0003(4) 0.0011(4) -0.0008(4)
C10 0.0195(5) 0.0166(5) 0.0193(5) -0.0007(4) 0.0031(4) 0.0024(4)
C11 0.0296(6) 0.0140(5) 0.0239(5) 0.0012(4) 0.0030(5) 0.0039(4)
C12 0.0338(6) 0.0161(5) 0.0210(5) 0.0043(4) 0.0070(5) -0.0019(5)
C13 0.0260(6) 0.0180(5) 0.0190(5) 0.0011(4) 0.0088(4) -0.0010(4)
C14 0.0190(5) 0.0127(5) 0.0153(5) -0.0008(4) 0.0023(4) 0.0006(4)
C15 0.0152(5) 0.0127(4) 0.0147(4) -0.0010(3) 0.0033(4) 0.0003(4)
C16 0.0187(5) 0.0189(5) 0.0170(5) -0.0014(4) 0.0001(4) 0.0028(4)
C17 0.0265(6) 0.0251(6) 0.0170(5) -0.0034(4) -0.0018(4) 0.0040(5)
C18 0.0316(6) 0.0203(5) 0.0212(5) -0.0071(4) 0.0022(5) 0.0002(5)
C19 0.0257(6) 0.0159(5) 0.0220(5) -0.0040(4) 0.0068(4) 0.0028(4)
C20 0.0181(5) 0.0148(5) 0.0179(5) -0.0010(4) 0.0028(4) 0.0026(4)
C21 0.0142(5) 0.0141(5) 0.0146(5) -0.0001(4) 0.0026(4) -0.0001(4)
C22 0.0182(5) 0.0233(5) 0.0148(5) -0.0026(4) 0.0037(4) -0.0004(4)
C23 0.0225(6) 0.0289(6) 0.0151(5) -0.0023(4) 0.0007(4) -0.0011(5)
C24 0.0185(5) 0.0233(6) 0.0213(5) -0.0026(4) -0.0010(4) -0.0036(4)
C25 0.0152(5) 0.0221(5) 0.0229(5) -0.0014(4) 0.0042(4) -0.0016(4)
C26 0.0160(5) 0.0224(5) 0.0160(5) -0.0020(4) 0.0046(4) -0.0025(4)

loop_
_atom_type_symbol
_atom_type_description
_atom_type_scat_dispersion_real
_atom_type_scat_dispersion_imag
_atom_type_scat_source
C C 0.0033 0.0016 'International Tables Vol C Tables 4.2.6.8 and 6.1.1.4'
H H 0.0000 0.0000 'International Tables Vol C Tables 4.2.6.8 and 6.1.1.4'
O O 0.0106 0.0060 'International Tables Vol C Tables 4.2.6.8 and 6.1.1.4'
P P 0.1023 0.0942 'International Tables Vol C Tables 4.2.6.8 and 6.1.1.4'

loop_
_geom_angle_atom_site_label_1
_geom_angle_atom_site_label_2
_geom_angle_atom_site_label_3
_geom_angle
C1 P1 C15 99.51(5)
C1 P1 C21 101.89(5)
C15 P1 C21 103.24(5)
C14 O1 C1 106.31(8)
C2 C1 O1 110.64(9)
C2 C1 P1 129.60(8)
O1 C1 P1 119.71(7)
C1 C2 C9 106.64(9)
C1 C2 C3 127.96(9)
C9 C2 C3 125.41(9)
C4 C3 C8 118.73(10)
C4 C3 C2 121.34(9)
C8 C3 C2 119.92(9)
C5 C4 C3 120.35(10)
C5 C4 H4 119.8
C3 C4 H4 119.8
C6 C5 C4 120.48(11)
C6 C5 H5 119.8
C4 C5 H5 119.8
C7 C6 C5 119.55(10)
C7 C6 H6 120.2
C5 C6 H6 120.2
C6 C7 C8 120.35(11)
C6 C7 H7 119.8
C8 C7 H7 119.8
C7 C8 C3 120.54(10)
C7 C8 H8 119.7
C3 C8 H8 119.7
C14 C9 C10 119.05(9)
C14 C9 C2 105.67(9)
C10 C9 C2 135.19(10)
C11 C10 C9 118.09(10)
C11 C10 H10 121.0
C9 C10 H10 121.0
C10 C11 C12 121.45(10)
C10 C11 H11 119.3
C12 C11 H11 119.3
C13 C12 C11 121.53(10)
C13 C12 H12 119.2
C11 C12 H12 119.2
C14 C13 C12 116.04(10)
C14 C13 H13 122.0
C12 C13 H13 122.0
O1 C14 C13 125.38(10)
O1 C14 C9 110.74(9)
C13 C14 C9 123.84(10)
C20 C15 C16 110.29(8)
C20 C15 P1 111.05(7)
C16 C15 P1 109.29(7)
C20 C15 H15 108.7
C16 C15 H15 108.7
P1 C15 H15 108.7
C17 C16 C15 110.74(9)
C17 C16 H16A 109.5
C15 C16 H16A 109.5
C17 C16 H16B 109.5
C15 C16 H16B 109.5
H16A C16 H16B 108.1
C18 C17 C16 110.89(9)
C18 C17 H17A 109.5
C16 C17 H17A 109.5
C18 C17 H17B 109.5
C16 C17 H17B 109.5
H17A C17 H17B 108.0
C19 C18 C17 111.44(9)
C19 C18 H18A 109.3
C17 C18 H18A 109.3
C19 C18 H18B 109.3
C17 C18 H18B 109.3
H18A C18 H18B 108.0
C18 C19 C20 111.67(9)
C18 C19 H19A 109.3
C20 C19 H19A 109.3
C18 C19 H19B 109.3
C20 C19 H19B 109.3
H19A C19 H19B 107.9
C19 C20 C15 111.13(8)
C19 C20 H20A 109.4
C15 C20 H20A 109.4
C19 C20 H20B 109.4
C15 C20 H20B 109.4
H20A C20 H20B 108.0
C26 C21 C22 110.49(8)
C26 C21 P1 117.91(7)
C22 C21 P1 109.06(7)
C26 C21 H21 106.2
C22 C21 H21 106.2
P1 C21 H21 106.2
C23 C22 C21 111.35(9)
C23 C22 H22A 109.4
C21 C22 H22A 109.4
C23 C22 H22B 109.4
C21 C22 H22B 109.4
H22A C22 H22B 108.0
C24 C23 C22 110.77(9)
C24 C23 H23A 109.5
C22 C23 H23A 109.5
C24 C23 H23B 109.5
C22 C23 H23B 109.5
H23A C23 H23B 108.1
C23 C24 C25 110.60(9)
C23 C24 H24A 109.5
C25 C24 H24A 109.5
C23 C24 H24B 109.5
C25 C24 H24B 109.5
H24A C24 H24B 108.1
C24 C25 C26 110.91(9)
C24 C25 H25A 109.5
C26 C25 H25A 109.5
C24 C25 H25B 109.5
C26 C25 H25B 109.5
H25A C25 H25B 108.0
C21 C26 C25 110.91(9)
C21 C26 H26A 109.5
C25 C26 H26A 109.5
C21 C26 H26B 109.5
C25 C26 H26B 109.5
H26A C26 H26B 108.0

loop_
_geom_bond_atom_site_label_1
_geom_bond_atom_site_label_2
_geom_bond_distance
P1 C1 1.8206(11)
P1 C15 1.8572(10)
P1 C21 1.8655(11)
O1 C14 1.3705(12)
O1 C1 1.4014(12)
C1 C2 1.3627(14)
C2 C9 1.4517(14)
C2 C3 1.4780(14)
C3 C4 1.3975(15)
C3 C8 1.3988(15)
C4 C5 1.3890(16)
C4 H4 0.9500
C5 C6 1.3890(17)
C5 H5 0.9500
C6 C7 1.3850(17)
C6 H6 0.9500
C7 C8 1.3889(16)
C7 H7 0.9500
C8 H8 0.9500
C9 C14 1.3927(15)
C9 C10 1.4007(14)
C10 C11 1.3844(16)
C10 H10 0.9500
C11 C12 1.3984(17)
C11 H11 0.9500
C12 C13 1.3880(16)
C12 H12 0.9500
C13 C14 1.3876(15)
C13 H13 0.9500
C15 C20 1.5360(14)
C15 C16 1.5376(14)
C15 H15 1.0000
C16 C17 1.5289(15)
C16 H16A 0.9900
C16 H16B 0.9900
C17 C18 1.5261(16)
C17 H17A 0.9900
C17 H17B 0.9900
C18 C19 1.5252(16)
C18 H18A 0.9900
C18 H18B 0.9900
C19 C20 1.5311(14)
C19 H19A 0.9900
C19 H19B 0.9900
C20 H20A 0.9900
C20 H20B 0.9900
C21 C26 1.5300(14)
C21 C22 1.5356(14)
C21 H21 1.0000
C22 C23 1.5333(15)
C22 H22A 0.9900
C22 H22B 0.9900
C23 C24 1.5245(16)
C23 H23A 0.9900
C23 H23B 0.9900
C24 C25 1.5253(15)
C24 H24A 0.9900
C24 H24B 0.9900
C25 C26 1.5328(15)
C25 H25A 0.9900
C25 H25B 0.9900
C26 H26A 0.9900
C26 H26B 0.9900

loop_
_geom_torsion_atom_site_label_1
_geom_torsion_atom_site_label_2
_geom_torsion_atom_site_label_3
_geom_torsion_atom_site_label_4
_geom_torsion
C14 O1 C1 C2 0.27(11)
C14 O1 C1 P1 177.94(7)
C15 P1 C1 C2 -144.12(10)
C21 P1 C1 C2 110.07(10)
C15 P1 C1 O1 38.71(9)
C21 P1 C1 O1 -67.10(8)
O1 C1 C2 C9 0.23(11)
P1 C1 C2 C9 -177.14(8)
O1 C1 C2 C3 -179.51(9)
P1 C1 C2 C3 3.11(16)
C1 C2 C3 C4 52.15(15)
C9 C2 C3 C4 -127.56(11)
C1 C2 C3 C8 -128.99(12)
C9 C2 C3 C8 51.31(14)
C8 C3 C4 C5 0.33(15)
C2 C3 C4 C5 179.21(9)
C3 C4 C5 C6 -0.09(16)
C4 C5 C6 C7 0.01(17)
C5 C6 C7 C8 -0.18(17)
C6 C7 C8 C3 0.43(17)
C4 C3 C8 C7 -0.51(16)
C2 C3 C8 C7 -179.40(10)
C1 C2 C9 C14 -0.64(11)
C3 C2 C9 C14 179.11(9)
C1 C2 C9 C10 -176.98(11)
C3 C2 C9 C10 2.78(18)
C14 C9 C10 C11 -0.17(15)
C2 C9 C10 C11 175.79(11)
C9 C10 C11 C12 0.24(17)
C10 C11 C12 C13 -0.21(18)
C11 C12 C13 C14 0.10(17)
C1 O1 C14 C13 177.07(10)
C1 O1 C14 C9 -0.70(11)
C12 C13 C14 O1 -177.52(10)
C12 C13 C14 C9 -0.03(16)
C10 C9 C14 O1 177.88(9)
C2 C9 C14 O1 0.84(11)
C10 C9 C14 C13 0.07(16)
C2 C9 C14 C13 -176.97(10)
C1 P1 C15 C20 -164.70(7)
C21 P1 C15 C20 -59.99(8)
C1 P1 C15 C16 73.41(7)
C21 P1 C15 C16 178.12(7)
C20 C15 C16 C17 57.30(11)
P1 C15 C16 C17 179.65(7)
C15 C16 C17 C18 -57.25(12)
C16 C17 C18 C19 55.74(13)
C17 C18 C19 C20 -54.60(13)
C18 C19 C20 C15 54.83(12)
C16 C15 C20 C19 -55.95(11)
P1 C15 C20 C19 -177.25(7)
C1 P1 C21 C26 60.70(8)
C15 P1 C21 C26 -42.18(9)
C1 P1 C21 C22 -66.33(8)
C15 P1 C21 C22 -169.21(7)
C26 C21 C22 C23 55.54(12)
P1 C21 C22 C23 -173.32(7)
C21 C22 C23 C24 -56.20(12)
C22 C23 C24 C25 56.84(12)
C23 C24 C25 C26 -57.43(12)
C22 C21 C26 C25 -55.78(11)
P1 C21 C26 C25 177.88(7)
C24 C25 C26 C21 57.09(12)
